data_8105363
loop_
_publ_author_name
'Li, Guoqiang'
'Chen, Guo'
'Liu, Yanping'
'Wang, Gao'
'Liu, Liyu'

_publ_section_title
;
 Poly[bis(dimethylformamide-\kO)-(\m8-5,5&#x2032;&#x2032;-dicarboxy-[1,1&#x2032;:4&#x2032;,1&#x2032;&#x2032;-terphenyl]-2&#x2032;,3,3&#x2032;&#x2032;,5&#x2032;-tetracarboxylato-\k8
 O:O 1:O 2:O 3:O 4:O 5:O 6:O 7)dizinc(II)] --- dimethylformamide (1/2),
 C18H19N2O8Zn
;
_journal_issue 5
_journal_name_full 'Zeitschrift f\"ur Kristallographie - New Crystal Structures'
_journal_page_first 1011
_journal_page_last 1013
_journal_paper_doi 10.1515/ncrs-2020-0117
_journal_volume 235
_journal_year 2020
_chemical_formula_moiety 'C15 H12 N O7 Zn, C3 H7 N O'
_chemical_formula_sum 'C18 H19 N2 O8 Zn'
_chemical_formula_weight 456.72
_space_group_crystal_system orthorhombic
_space_group_IT_number 61
_space_group_name_Hall '-P 2ac 2ab'
_space_group_name_H-M_alt 'P b c a'
_atom_sites_solution_hydrogens geom
_atom_sites_solution_primary direct
_atom_sites_solution_secondary difmap
_cell_angle_alpha 90.00
_cell_angle_beta 90.00
_cell_angle_gamma 90.00
_cell_formula_units_Z 8
_cell_length_a 17.4714(12)
_cell_length_b 10.9180(7)
_cell_length_c 20.0697(14)
_cell_measurement_reflns_used 2640
_cell_measurement_temperature 100(2)
_cell_measurement_theta_max 23.381
_cell_measurement_theta_min 2.332
_cell_volume 3828.4(4)
_computing_cell_refinement 'SAINT v8.34A (Bruker, 2013)'
_computing_data_reduction 'SAINT v8.34A (Bruker, 2013)'
_computing_molecular_graphics 'Olex2 (Dolomanov et al., 2009)'
_computing_publication_material 'Olex2 (Dolomanov et al., 2009)'
_computing_structure_refinement 'XL (Sheldrick, 2008)'
_computing_structure_solution 'XS (Sheldrick, 2008)'
_diffrn_ambient_temperature 100(2)
_diffrn_measured_fraction_theta_full 0.999
_diffrn_measured_fraction_theta_max 0.999
_diffrn_measurement_device_type 'CCD area detector'
_diffrn_measurement_method 'phi and omega scans'
_diffrn_radiation_monochromator graphite
_diffrn_radiation_type MoK\a
_diffrn_radiation_wavelength 0.71073
_diffrn_reflns_av_R_equivalents 0.0592
_diffrn_reflns_av_unetI/netI 0.0419
_diffrn_reflns_limit_h_max 20
_diffrn_reflns_limit_h_min -20
_diffrn_reflns_limit_k_max 10
_diffrn_reflns_limit_k_min -12
_diffrn_reflns_limit_l_max 23
_diffrn_reflns_limit_l_min -21
_diffrn_reflns_number 18620
_diffrn_reflns_theta_full 25.01
_diffrn_reflns_theta_max 25.01
_diffrn_reflns_theta_min 2.03
_diffrn_source 'fine-focus sealed tube'
_exptl_absorpt_coefficient_mu 1.333
_exptl_absorpt_correction_T_max 0.7764
_exptl_absorpt_correction_T_min 0.7764
_exptl_absorpt_correction_type multi-scan
_exptl_absorpt_process_details SADABS
_exptl_crystal_density_diffrn 1.585
_exptl_crystal_density_method 'not measured'
_exptl_crystal_description BLOCK
_exptl_crystal_F_000 1880
_exptl_crystal_size_max 0.2
_exptl_crystal_size_mid 0.2
_exptl_crystal_size_min 0.2
_refine_diff_density_max 1.073
_refine_diff_density_min -0.526
_refine_diff_density_rms 0.207
_refine_ls_extinction_method none
_refine_ls_goodness_of_fit_ref 1.083
_refine_ls_hydrogen_treatment constr
_refine_ls_matrix_type full
_refine_ls_number_parameters 264
_refine_ls_number_reflns 3373
_refine_ls_number_restraints 0
_refine_ls_restrained_S_all 1.083
_refine_ls_R_factor_all 0.0761
_refine_ls_R_factor_gt 0.0449
_refine_ls_shift/su_max 0.000
_refine_ls_shift/su_mean 0.000
_refine_ls_structure_factor_coef Fsqd
_refine_ls_weighting_details 'calc w=1/[\s^2^(Fo^2^)+(0.0763P)^2^+5.0441P] where P=(Fo^2^+2Fc^2^)/3'
_refine_ls_weighting_scheme calc
_refine_ls_wR_factor_gt 0.1211
_refine_ls_wR_factor_ref 0.1492
_reflns_number_gt 2334
_reflns_number_total 3373
_reflns_threshold_expression >2sigma(I)
_cod_data_source_file suppl_ncrs-2020-0117_suppl.cif
_cod_data_source_block a
_cod_database_code 8105363
_olex2_refinement_description
;
1. Fixed Uiso
 At 1.2 times of:
  All C(H) groups
 At 1.5 times of:
  All C(H,H,H) groups, All O(H) groups
2.a Riding coordinates:
 O4(H4), C13(H13A,H13B,H13C), C16(H16A,H16B,H16C)
2.b Aromatic/amide H refined with riding coordinates:
 C8(H8), C3(H3), C10(H10), C6(H6), C15(H15), C18(H18)
2.c Idealised Me refined as rotating group:
 C14(H14A,H14B,H14C), C17(H17A,H17B,H17C)
;
_olex2_submission_special_instructions 'No special instructions were received'

loop_
_space_group_symop_id
_space_group_symop_operation_xyz
1 'x, y, z'
2 '-x+1/2, -y, z+1/2'
3 'x+1/2, -y+1/2, -z'
4 '-x, y+1/2, -z+1/2'
5 '-x, -y, -z'
6 'x-1/2, y, -z-1/2'
7 '-x-1/2, y-1/2, z'
8 'x, -y-1/2, z-1/2'

loop_
_atom_site_label
_atom_site_type_symbol
_atom_site_fract_x
_atom_site_fract_y
_atom_site_fract_z
_atom_site_U_iso_or_equiv
_atom_site_adp_type
_atom_site_occupancy
_atom_site_calc_flag
_atom_site_disorder_assembly
_atom_site_disorder_group
_atom_site_refinement_flags_posn
C1 C -0.1409(2) 0.0401(4) 0.0251(3) 0.0252(11) Uani 1 d . . .
C2 C -0.2165(2) 0.0886(4) 0.0498(2) 0.0227(10) Uani 1 d . . .
C3 C -0.2159(3) 0.1742(4) 0.1004(3) 0.0287(11) Uani 1 d . . .
H3 H -0.1689 0.1963 0.1210 0.034 Uiso 1 calc . . R
C4 C -0.2832(3) 0.2277(4) 0.1213(2) 0.0275(11) Uani 1 d . . .
C5 C -0.2815(3) 0.3209(5) 0.1757(3) 0.0406(14) Uani 1 d . . .
C6 C -0.3526(2) 0.1917(4) 0.0930(2) 0.0232(10) Uani 1 d . . .
H6 H -0.3990 0.2286 0.1074 0.028 Uiso 1 calc . . R
C7 C -0.3540(2) 0.1018(4) 0.0437(2) 0.0175(9) Uani 1 d . . .
C8 C -0.2854(2) 0.0536(4) 0.0214(2) 0.0198(9) Uani 1 d . . .
H8 H -0.2855 -0.0043 -0.0140 0.024 Uiso 1 calc . . R
C9 C -0.4292(2) 0.0523(4) 0.0191(2) 0.0173(9) Uani 1 d . . .
C10 C -0.4385(2) -0.0732(4) 0.0139(2) 0.0188(9) Uani 1 d . . .
H10 H -0.3962 -0.1249 0.0235 0.023 Uiso 1 calc . . R
C11 C -0.4918(2) 0.1266(4) 0.0051(2) 0.0173(9) Uani 1 d . . .
C12 C -0.4882(2) 0.2651(4) 0.0038(2) 0.0168(9) Uani 1 d . . .
C13 C 0.0025(5) -0.1946(8) 0.3043(4) 0.093(3) Uani 1 d . . .
H13A H -0.0168 -0.2576 0.2738 0.140 Uiso 1 d . . R
H13B H -0.0379 -0.1718 0.3358 0.140 Uiso 1 d . . R
H13C H 0.0467 -0.2266 0.3287 0.140 Uiso 1 d . . R
C14 C 0.0573(5) 0.0123(6) 0.3039(3) 0.069(2) Uani 1 d . . .
H14A H 0.0803 0.0720 0.2734 0.104 Uiso 1 calc . . GR
H14B H 0.0966 -0.0191 0.3343 0.104 Uiso 1 calc . . GR
H14C H 0.0167 0.0521 0.3298 0.104 Uiso 1 calc . . GR
C15 C 0.0199(3) -0.0824(5) 0.2022(3) 0.0365(12) Uani 1 d . . .
H15 H -0.0025 -0.1505 0.1801 0.044 Uiso 1 calc . . R
C16 C -0.1629(5) 0.2290(9) 0.3636(6) 0.126(4) Uani 1 d . . .
H16A H -0.1168 0.1833 0.3511 0.188 Uiso 1 d . . R
H16B H -0.1640 0.2402 0.4120 0.188 Uiso 1 d . . R
H16C H -0.1623 0.3093 0.3417 0.188 Uiso 1 d . . R
C17 C -0.3014(5) 0.2106(8) 0.3627(5) 0.101(3) Uani 1 d . . .
H17A H -0.3097 0.2903 0.3414 0.151 Uiso 1 calc . . GR
H17B H -0.3031 0.2202 0.4112 0.151 Uiso 1 calc . . GR
H17C H -0.3415 0.1535 0.3486 0.151 Uiso 1 calc . . GR
C18 C -0.2246(5) 0.0712(8) 0.3025(5) 0.091(3) Uani 1 d . . .
H18 H -0.2700 0.0355 0.2850 0.109 Uiso 1 calc . . R
N1 N 0.0255(3) -0.0873(4) 0.2663(2) 0.0440(12) Uani 1 d . . .
N2 N -0.2281(3) 0.1636(4) 0.3434(3) 0.0486(13) Uani 1 d . . .
O1 O -0.08762(18) 0.0348(3) 0.06653(18) 0.0356(9) Uani 1 d . . .
O2 O -0.13633(17) 0.0137(3) -0.03536(19) 0.0330(8) Uani 1 d . . .
O3 O -0.2205(2) 0.3625(5) 0.1961(3) 0.0765(16) Uani 1 d . . .
O4 O -0.3469(2) 0.3545(4) 0.1990(2) 0.0587(13) Uani 1 d . . .
H4 H -0.3398 0.4085 0.2299 0.088 Uiso 1 d . . R
O5 O -0.51309(18) 0.3214(3) 0.05340(17) 0.0264(7) Uani 1 d . . .
O6 O -0.46262(18) 0.3108(3) -0.04835(17) 0.0282(8) Uani 1 d . . .
O7 O 0.04164(19) 0.0040(3) 0.16738(17) 0.0319(8) Uani 1 d . . .
O8 O -0.1574(4) 0.0286(6) 0.2860(4) 0.115(2) Uani 1 d . . .
Zn1 Zn 0.02790(3) 0.00792(4) 0.06918(2) 0.01817(19) Uani 1 d . . .

loop_
_atom_site_aniso_label
_atom_site_aniso_U_11
_atom_site_aniso_U_22
_atom_site_aniso_U_33
_atom_site_aniso_U_23
_atom_site_aniso_U_13
_atom_site_aniso_U_12
Zn1 0.0174(3) 0.0147(3) 0.0224(3) -0.0006(2) -0.0007(2) 0.0020(2)
O1 0.0157(17) 0.044(2) 0.047(2) 0.0053(17) 0.0014(16) 0.0077(15)
O6 0.039(2) 0.0139(15) 0.032(2) 0.0018(14) 0.0079(16) -0.0024(13)
O5 0.0352(19) 0.0120(15) 0.032(2) -0.0026(13) 0.0056(15) 0.0040(13)
C8 0.018(2) 0.015(2) 0.027(2) -0.0026(18) 0.0003(19) -0.0002(17)
C2 0.017(2) 0.020(2) 0.031(3) 0.0000(19) 0.001(2) 0.0000(17)
C3 0.016(2) 0.031(3) 0.039(3) -0.008(2) -0.005(2) -0.004(2)
C1 0.013(2) 0.018(2) 0.045(3) 0.001(2) 0.005(2) 0.0009(17)
O7 0.041(2) 0.0326(19) 0.0220(18) 0.0025(15) -0.0030(15) -0.0067(15)
C9 0.013(2) 0.015(2) 0.024(2) -0.0005(18) 0.0035(18) -0.0021(17)
O2 0.0175(17) 0.038(2) 0.043(2) -0.0084(17) 0.0066(15) 0.0036(14)
C10 0.012(2) 0.015(2) 0.029(3) -0.0014(18) -0.0003(19) 0.0019(16)
O4 0.035(2) 0.074(3) 0.067(3) -0.047(2) -0.002(2) 0.005(2)
C6 0.016(2) 0.020(2) 0.034(3) 0.000(2) -0.002(2) 0.0012(18)
C15 0.037(3) 0.042(3) 0.031(3) 0.001(2) -0.005(2) -0.011(2)
C7 0.014(2) 0.015(2) 0.024(2) 0.0023(17) 0.0004(18) -0.0026(16)
C4 0.024(3) 0.023(2) 0.035(3) -0.008(2) -0.004(2) 0.0006(19)
C11 0.018(2) 0.013(2) 0.020(2) 0.0002(17) 0.0028(18) -0.0002(16)
N1 0.050(3) 0.057(3) 0.025(3) 0.009(2) -0.003(2) -0.015(2)
O3 0.038(3) 0.092(4) 0.100(4) -0.063(3) -0.012(2) -0.006(2)
C12 0.010(2) 0.013(2) 0.027(3) -0.0007(19) -0.0071(19) -0.0008(15)
C5 0.032(3) 0.046(3) 0.044(3) -0.020(3) -0.003(3) -0.003(3)
C14 0.104(6) 0.068(5) 0.035(4) -0.005(3) -0.013(4) -0.006(4)
C13 0.120(7) 0.104(7) 0.057(5) 0.041(5) -0.017(5) -0.052(6)
N2 0.050(3) 0.045(3) 0.051(3) -0.017(2) 0.003(2) -0.008(2)
O8 0.101(5) 0.120(5) 0.125(6) -0.073(4) 0.001(4) 0.009(4)
C18 0.084(7) 0.090(6) 0.098(7) -0.024(5) -0.006(5) 0.002(5)
C17 0.081(7) 0.086(6) 0.134(9) 0.007(6) 0.028(6) 0.007(5)
C16 0.100(7) 0.107(7) 0.170(11) -0.061(7) -0.031(7) -0.026(6)

loop_
_atom_type_symbol
_atom_type_description
_atom_type_scat_dispersion_real
_atom_type_scat_dispersion_imag
_atom_type_scat_source
C C 0.0033 0.0016 'International Tables Vol C Tables 4.2.6.8 and 6.1.1.4'
H H 0.0000 0.0000 'International Tables Vol C Tables 4.2.6.8 and 6.1.1.4'
N N 0.0061 0.0033 'International Tables Vol C Tables 4.2.6.8 and 6.1.1.4'
O O 0.0106 0.0060 'International Tables Vol C Tables 4.2.6.8 and 6.1.1.4'
Zn Zn 0.2839 1.4301 'International Tables Vol C Tables 4.2.6.8 and 6.1.1.4'

loop_
_geom_angle_atom_site_label_1
_geom_angle_atom_site_label_2
_geom_angle_atom_site_label_3
_geom_angle
_geom_angle_site_symmetry_1
_geom_angle_site_symmetry_3
O1 Zn1 Zn1 69.92(10) . 5
O1 Zn1 O5 90.78(13) . 7
O6 Zn1 Zn1 83.69(10) 3 5
O6 Zn1 O1 86.29(13) 3 .
O6 Zn1 O5 159.20(14) 3 7
O5 Zn1 Zn1 75.98(9) 7 5
O7 Zn1 Zn1 166.78(10) . 5
O7 Zn1 O1 98.54(15) . .
O7 Zn1 O6 102.44(13) . 3
O7 Zn1 O5 98.36(13) . 7
O7 Zn1 O2 102.53(14) . 5
O2 Zn1 Zn1 89.25(11) 5 5
O2 Zn1 O1 158.91(15) 5 .
O2 Zn1 O6 88.18(13) 5 3
O2 Zn1 O5 87.20(13) 5 7
C1 O1 Zn1 139.6(3) . .
C12 O6 Zn1 122.4(3) . 3_455
C12 O5 Zn1 130.3(3) . 7_565
C2 C8 H8 119.5 . .
C7 C8 H8 119.5 . .
C7 C8 C2 121.0(4) . .
C8 C2 C1 121.9(4) . .
C3 C2 C8 119.8(4) . .
C3 C2 C1 118.3(4) . .
C2 C3 H3 119.9 . .
C4 C3 C2 120.3(4) . .
C4 C3 H3 119.9 . .
O1 C1 C2 116.8(4) . .
O2 C1 O1 126.0(4) . .
O2 C1 C2 117.2(4) . .
C15 O7 Zn1 122.7(3) . .
C10 C9 C7 118.9(4) . .
C10 C9 C11 118.1(4) . .
C11 C9 C7 122.9(4) . .
C1 O2 Zn1 114.3(3) . 5
C9 C10 H10 118.9 . .
C9 C10 C11 122.3(4) . 5_455
C11 C10 H10 118.9 5_455 .
C5 O4 H4 109.0 . .
C7 C6 H6 119.9 . .
C4 C6 H6 119.9 . .
C4 C6 C7 120.2(4) . .
O7 C15 H15 117.6 . .
O7 C15 N1 124.9(5) . .
N1 C15 H15 117.6 . .
C8 C7 C9 120.9(4) . .
C8 C7 C6 118.8(4) . .
C6 C7 C9 120.1(4) . .
C3 C4 C6 119.9(4) . .
C3 C4 C5 119.6(4) . .
C6 C4 C5 120.5(4) . .
C9 C11 C10 119.7(4) . 5_455
C9 C11 C12 123.6(4) . .
C10 C11 C12 116.5(3) 5_455 .
C15 N1 C14 121.5(5) . .
C15 N1 C13 122.3(5) . .
C14 N1 C13 116.2(5) . .
O6 C12 O5 126.9(4) . .
O6 C12 C11 115.5(4) . .
O5 C12 C11 117.6(4) . .
O4 C5 C4 116.1(4) . .
O3 C5 O4 122.9(5) . .
O3 C5 C4 121.0(5) . .
N1 C14 H14A 109.5 . .
N1 C14 H14B 109.5 . .
N1 C14 H14C 109.5 . .
H14A C14 H14B 109.5 . .
H14A C14 H14C 109.5 . .
H14B C14 H14C 109.5 . .
N1 C13 H13A 109.5 . .
N1 C13 H13B 109.5 . .
N1 C13 H13C 109.5 . .
H13A C13 H13B 109.5 . .
H13A C13 H13C 109.5 . .
H13B C13 H13C 109.5 . .
C18 N2 C17 119.3(7) . .
C18 N2 C16 122.6(7) . .
C16 N2 C17 117.7(7) . .
N2 C18 O8 118.5(8) . .
N2 C18 H18 120.7 . .
O8 C18 H18 120.7 . .
N2 C17 H17A 109.5 . .
N2 C17 H17B 109.5 . .
N2 C17 H17C 109.5 . .
H17A C17 H17B 109.5 . .
H17A C17 H17C 109.5 . .
H17B C17 H17C 109.5 . .
N2 C16 H16A 109.5 . .
N2 C16 H16B 109.5 . .
N2 C16 H16C 109.5 . .
H16A C16 H16B 109.5 . .
H16A C16 H16C 109.5 . .
H16B C16 H16C 109.5 . .

loop_
_geom_bond_atom_site_label_1
_geom_bond_atom_site_label_2
_geom_bond_distance
_geom_bond_site_symmetry_2
Zn1 Zn1 2.9480(10) 5
Zn1 O1 2.040(3) .
Zn1 O6 2.029(3) 3
Zn1 O5 2.077(3) 7
Zn1 O7 1.986(3) .
Zn1 O2 2.026(3) 5
O1 C1 1.250(6) .
O6 Zn1 2.029(3) 3_455
O6 C12 1.242(5) .
O5 Zn1 2.077(3) 7_565
O5 C12 1.248(5) .
C8 H8 0.9500 .
C8 C2 1.386(6) .
C8 C7 1.385(6) .
C2 C3 1.381(6) .
C2 C1 1.506(6) .
C3 H3 0.9500 .
C3 C4 1.379(7) .
C1 O2 1.249(6) .
O7 C15 1.234(6) .
C9 C10 1.383(6) .
C9 C7 1.504(5) .
C9 C11 1.390(6) .
O2 Zn1 2.026(3) 5
C10 H10 0.9500 .
C10 C11 1.403(6) 5_455
O4 H4 0.8656 .
O4 C5 1.289(6) .
C6 H6 0.9500 .
C6 C7 1.395(6) .
C6 C4 1.395(6) .
C15 H15 0.9500 .
C15 N1 1.291(7) .
C4 C5 1.491(7) .
C11 C10 1.403(6) 5_455
C11 C12 1.514(6) .
N1 C14 1.436(7) .
N1 C13 1.454(8) .
O3 C5 1.229(6) .
C14 H14A 0.9800 .
C14 H14B 0.9800 .
C14 H14C 0.9800 .
C13 H13A 0.9800 .
C13 H13B 0.9800 .
C13 H13C 0.9799 .
N2 C18 1.303(9) .
N2 C17 1.433(9) .
N2 C16 1.405(9) .
O8 C18 1.305(10) .
C18 H18 0.9500 .
C17 H17A 0.9800 .
C17 H17B 0.9800 .
C17 H17C 0.9800 .
C16 H16A 0.9800 .
C16 H16B 0.9800 .
C16 H16C 0.9800 .

loop_
_geom_torsion_atom_site_label_1
_geom_torsion_atom_site_label_2
_geom_torsion_atom_site_label_3
_geom_torsion_atom_site_label_4
_geom_torsion
_geom_torsion_site_symmetry_1
_geom_torsion_site_symmetry_2
_geom_torsion_site_symmetry_3
_geom_torsion_site_symmetry_4
Zn1 Zn1 O1 C1 -1.0(5) 5 . . .
Zn1 Zn1 O7 C15 43.3(7) 5 . . .
Zn1 O1 C1 C2 -167.9(3) . . . .
Zn1 O1 C1 O2 9.0(8) . . . .
Zn1 O6 C12 O5 -10.3(6) 3_455 . . .
Zn1 O6 C12 C11 167.4(3) 3_455 . . .
Zn1 O5 C12 O6 3.6(6) 7_565 . . .
Zn1 O5 C12 C11 -174.0(3) 7_565 . . .
Zn1 O7 C15 N1 -177.7(4) . . . .
O1 Zn1 O7 C15 71.8(4) . . . .
O1 C1 O2 Zn1 -12.0(6) . . . 5
O6 Zn1 O1 C1 83.6(5) 3 . . .
O6 Zn1 O7 C15 159.9(4) 3 . . .
O5 Zn1 O1 C1 -75.8(5) 7 . . .
O5 Zn1 O7 C15 -20.3(4) 7 . . .
C8 C2 C3 C4 -2.1(7) . . . .
C8 C2 C1 O1 -152.2(4) . . . .
C8 C2 C1 O2 30.7(6) . . . .
C2 C8 C7 C9 -172.1(4) . . . .
C2 C8 C7 C6 3.5(7) . . . .
C2 C3 C4 C6 2.5(7) . . . .
C2 C3 C4 C5 -179.4(5) . . . .
C2 C1 O2 Zn1 164.9(3) . . . 5
C3 C2 C1 O1 30.5(6) . . . .
C3 C2 C1 O2 -146.6(5) . . . .
C3 C4 C5 O4 -170.8(5) . . . .
C3 C4 C5 O3 9.6(9) . . . .
C1 C2 C3 C4 175.3(4) . . . .
O7 Zn1 O1 C1 -174.4(5) . . . .
O7 C15 N1 C14 1.2(9) . . . .
O7 C15 N1 C13 -176.7(6) . . . .
C9 C11 C12 O6 81.0(5) . . . .
C9 C11 C12 O5 -101.2(5) . . . .
O2 Zn1 O1 C1 8.4(7) 5 . . .
O2 Zn1 O7 C15 -109.2(4) 5 . . .
C10 C9 C7 C8 43.2(6) . . . .
C10 C9 C7 C6 -132.4(4) . . . .
C10 C9 C11 C10 -0.2(7) . . . 5_455
C10 C9 C11 C12 -175.2(4) . . . .
C10 C11 C12 O6 -94.2(5) 5_455 . . .
C10 C11 C12 O5 83.7(5) 5_455 . . .
C6 C4 C5 O4 7.3(8) . . . .
C6 C4 C5 O3 -172.3(6) . . . .
C7 C8 C2 C3 -1.0(7) . . . .
C7 C8 C2 C1 -178.3(4) . . . .
C7 C9 C10 C11 176.4(4) . . . 5_455
C7 C9 C11 C10 -176.2(4) . . . 5_455
C7 C9 C11 C12 8.8(7) . . . .
C7 C6 C4 C3 0.0(7) . . . .
C7 C6 C4 C5 -178.0(5) . . . .
C4 C6 C7 C8 -3.0(7) . . . .
C4 C6 C7 C9 172.7(4) . . . .
C11 C9 C10 C11 0.2(7) . . . 5_455
C11 C9 C7 C8 -140.9(4) . . . .
C11 C9 C7 C6 43.5(6) . . . .
C17 N2 C18 O8 -179.3(8) . . . .
C16 N2 C18 O8 8.5(14) . . . .
